data_6000621
loop_
_publ_author_name
'Malin Olofsson'
'Mikael Kritikos'
'Dag Nor\'eus'

_publ_section_title
;
 The first trigonal planar transition metal-hydrogen complex in NaBaPdH3
;
_journal_name_full 'Inorganic Chemistry'
_journal_page_first 2900
_journal_page_last 2902
_journal_paper_doi 10.1021/ic971386q
_journal_volume 37
_journal_year 1998
_chemical_formula_sum 'Ba H3 Na Pd'
_space_group_IT_number 194
_space_group_name_Hall '-P 6c 2c'
_space_group_name_H-M_alt 'P 63/m m c'
_symmetry_cell_setting hexagonal
_atom_sites_solution_hydrogens difmap
_atom_sites_solution_primary direct
_atom_sites_solution_secondary difmap
_cell_angle_alpha 90.000
_cell_angle_beta 90.000
_cell_angle_gamma 120.000
_cell_formula_units_Z 2
_cell_length_a 6.048(1)
_cell_length_b 6.048(1)
_cell_length_c 6.061(2)
_cell_measurement_reflns_used 30
_cell_measurement_temperature 150(1)
_cell_measurement_theta_max 41.3
_cell_measurement_theta_min 36.1
_cell_volume 192.0(1)
_computing_structure_refinement 'SHELXL-93 (Sheldrick, 1993)'
_computing_structure_solution 'SHELXS-86 (Sheldrick, 1990)'
_diffrn_measurement_device 'STOE 4-circle'
_diffrn_measurement_method \w--2\q
_diffrn_radiation_monochromator graphite
_diffrn_radiation_source 'fine-focus sealed tube'
_diffrn_radiation_type MoKa
_diffrn_radiation_wavelength 0.71073
_diffrn_reflns_av_R_equivalents 0.0355
_diffrn_reflns_av_sigmaI/netI 0.0140
_diffrn_reflns_limit_h_max 8
_diffrn_reflns_limit_h_min -1
_diffrn_reflns_limit_k_max 8
_diffrn_reflns_limit_k_min -1
_diffrn_reflns_limit_l_max 9
_diffrn_reflns_limit_l_min -9
_diffrn_reflns_number 1134
_diffrn_reflns_theta_max 34.75
_diffrn_reflns_theta_min 3.89
_diffrn_standards_decay_% 6.2
_diffrn_standards_interval_time 240
_diffrn_standards_number 4
_exptl_absorpt_coefficient_mu 14.666
_exptl_absorpt_correction_T_max 0.1909
_exptl_absorpt_correction_T_min 0.1187
_exptl_absorpt_correction_type numerical
_exptl_crystal_colour darkred
_exptl_crystal_density_diffrn 4.650
_exptl_crystal_density_meas ?
_exptl_crystal_density_method 'not measured'
_exptl_crystal_description irregular
_exptl_crystal_F_000 232
_exptl_crystal_size_max 0.30
_exptl_crystal_size_mid 0.27
_exptl_crystal_size_min 0.22
_refine_diff_density_max 1.15
_refine_diff_density_min -2.24
_refine_diff_density_rms 0.29
_refine_ls_extinction_coef .098(5)
_refine_ls_extinction_method SHELXL
_refine_ls_goodness_of_fit_all 1.254
_refine_ls_goodness_of_fit_obs 1.248
_refine_ls_hydrogen_treatment refall
_refine_ls_matrix_type full
_refine_ls_number_parameters 10
_refine_ls_number_reflns 187
_refine_ls_number_restraints 0
_refine_ls_restrained_S_all 1.254
_refine_ls_restrained_S_obs 1.248
_refine_ls_R_factor_all 0.0221
_refine_ls_R_factor_obs 0.0197
_refine_ls_shift/esd_max 0.000
_refine_ls_shift/esd_mean 0.000
_refine_ls_structure_factor_coef Fsqd
_refine_ls_weighting_details 'w=1/[s^2^(Fo^2^)+( 0.0281P)^2^+0.0153P] where P=(Fo^2^+2Fc^2^)/3'
_refine_ls_weighting_scheme calc
_refine_ls_wR_factor_all 0.0421
_refine_ls_wR_factor_obs 0.0400
_reflns_number_gt 171
_reflns_number_total 187
_reflns_observed_criterion >2sigma(I)
_cod_depositor_comments
;
The following automatic conversions were performed:

'_exptl_crystal_density_meas' value 'not measured' was changed to '?'
- the value is perceived as not measured.

Automatic conversion script
Id: cif_fix_values 3008 2015-01-20 13:52:24Z robertas 

The following automatic conversions were performed:

'_refine_ls_weighting_scheme' value 'calc w=1/[s^2^(Fo^2^)+(
0.0281P)^2^+0.0153P] where P=(Fo^2^+2Fc^2^)/3' was changed to 'calc'.
New tag '_refine_ls_weighting_details' was created. The value of the
new tag was set to 'w=1/[s^2^(Fo^2^)+( 0.0281P)^2^+0.0153P] where
P=(Fo^2^+2Fc^2^)/3'.

Automatic conversion script
Id: cif_fix_values 3143 2015-03-26 13:38:13Z robertas 
;
_cod_database_code 6000621

loop_
_symmetry_equiv_pos_as_xyz
'x, y, z'
'-y, x-y, z'
'-x+y, -x, z'
'-y, -x, z'
'x, x-y, z'
'-x+y, y, z'
'-x, -y, z+1/2'
'y, -x+y, z+1/2'
'x-y, x, z+1/2'
'y, x, z+1/2'
'-x, -x+y, z+1/2'
'x-y, -y, z+1/2'
'-x, -y, -z'
'y, -x+y, -z'
'x-y, x, -z'
'y, x, -z'
'-x, -x+y, -z'
'x-y, -y, -z'
'x, y, -z-1/2'
'-y, x-y, -z-1/2'
'-x+y, -x, -z-1/2'
'-y, -x, -z-1/2'
'x, x-y, -z-1/2'
'-x+y, y, -z-1/2'

loop_
_atom_site_aniso_label
_atom_site_aniso_U_11
_atom_site_aniso_U_22
_atom_site_aniso_U_33
_atom_site_aniso_U_23
_atom_site_aniso_U_13
_atom_site_aniso_U_12
Ba1 0.0038(3) 0.0038(3) 0.0058(5) 0.000 0.000 0.0019(2)
Pd1 0.0068(4) 0.0068(4) 0.0060(6) 0.000 0.000 0.0034(2)
Na1 0.016(3) 0.016(3) 0.020(6) 0.000 0.000 0.008(2)

loop_
_atom_site_label
_atom_site_type_symbol
_atom_site_fract_x
_atom_site_fract_y
_atom_site_fract_z
_atom_site_U_iso_or_equiv
_atom_site_thermal_displace_type
_atom_site_occupancy
_atom_site_calc_flag
_atom_site_refinement_flags
_atom_site_disorder_group
Ba1 Ba 0.6667 0.3333 0.2500 0.0045(3) Uani 1 d S .
Pd1 Pd 0.3333 0.6667 0.2500 0.0066(3) Uani 1 d S .
Na1 Na 1.0000 0.0000 0.0000 0.018(2) Uani 1 d S .
H1 H 0.1563(188) 0.3125(375) 0.2500 0.026(33) Uiso 1 d S .

loop_
_geom_angle_atom_site_label_1
_geom_angle_atom_site_label_2
_geom_angle_atom_site_label_3
_geom_angle
_geom_angle_site_symmetry_1
_geom_angle_site_symmetry_3
_geom_angle_publ_flag
Pd1 Ba1 Pd1 180.0 13_666 13_665 ?
Pd1 Ba1 Pd1 90.0 13_666 1_545 ?
Pd1 Ba1 Pd1 90.0 13_665 1_545 ?
Pd1 Ba1 Pd1 90.0 13_666 1_655 ?
Pd1 Ba1 Pd1 90.0 13_665 1_655 ?
Pd1 Ba1 Pd1 120.0 1_545 1_655 ?
Pd1 Ba1 Pd1 90.0 13_666 . ?
Pd1 Ba1 Pd1 90.0 13_665 . ?
Pd1 Ba1 Pd1 120.0 1_545 . ?
Pd1 Ba1 Pd1 120.0 1_655 . ?
Pd1 Ba1 Na1 113.477(7) 13_666 . ?
Pd1 Ba1 Na1 66.522(7) 13_665 . ?
Pd1 Ba1 Na1 62.703(1) 1_545 . ?
Pd1 Ba1 Na1 62.703(2) 1_655 . ?
Pd1 Ba1 Na1 156.522(7) . . ?
Pd1 Ba1 Na1 66.522(8) 13_666 7_755 ?
Pd1 Ba1 Na1 113.477(7) 13_665 7_755 ?
Pd1 Ba1 Na1 62.703(2) 1_545 7_755 ?
Pd1 Ba1 Na1 62.703(2) 1_655 7_755 ?
Pd1 Ba1 Na1 156.522(7) . 7_755 ?
Na1 Ba1 Na1 46.96(2) . 7_755 ?
Pd1 Ba1 Na1 113.478(8) 13_666 1_455 ?
Pd1 Ba1 Na1 66.523(7) 13_665 1_455 ?
Pd1 Ba1 Na1 62.703(2) 1_545 1_455 ?
Pd1 Ba1 Na1 156.522(7) 1_655 1_455 ?
Pd1 Ba1 Na1 62.703(2) . 1_455 ?
Na1 Ba1 Na1 105.184(9) . 1_455 ?
Na1 Ba1 Na1 125.405(4) 7_755 1_455 ?
Pd1 Ba1 Na1 66.523(8) 13_666 7_655 ?
Pd1 Ba1 Na1 113.478(8) 13_665 7_655 ?
Pd1 Ba1 Na1 62.703(1) 1_545 7_655 ?
Pd1 Ba1 Na1 156.522(7) 1_655 7_655 ?
Pd1 Ba1 Na1 62.703(1) . 7_655 ?
Na1 Ba1 Na1 125.405(3) . 7_655 ?
Na1 Ba1 Na1 105.184(9) 7_755 7_655 ?
Na1 Ba1 Na1 46.96(2) 1_455 7_655 ?
Pd1 Ba1 Na1 66.522(7) 13_666 7_765 ?
Pd1 Ba1 Na1 113.478(8) 13_665 7_765 ?
Pd1 Ba1 Na1 156.522(7) 1_545 7_765 ?
Pd1 Ba1 Na1 62.702(2) 1_655 7_765 ?
Pd1 Ba1 Na1 62.703(2) . 7_765 ?
Na1 Ba1 Na1 125.405(4) . 7_765 ?
Na1 Ba1 Na1 105.184(9) 7_755 7_765 ?
Na1 Ba1 Na1 125.406(3) 1_455 7_765 ?
Na1 Ba1 Na1 105.185(9) 7_655 7_765 ?
Pd1 Ba1 Na1 113.478(7) 13_666 1_565 ?
Pd1 Ba1 Na1 66.522(8) 13_665 1_565 ?
Pd1 Ba1 Na1 156.522(7) 1_545 1_565 ?
Pd1 Ba1 Na1 62.702(1) 1_655 1_565 ?
Pd1 Ba1 Na1 62.703(2) . 1_565 ?
Na1 Ba1 Na1 105.184(9) . 1_565 ?
Na1 Ba1 Na1 125.405(3) 7_755 1_565 ?
Na1 Ba1 Na1 105.185(9) 1_455 1_565 ?
Na1 Ba1 Na1 125.406(4) 7_655 1_565 ?
Na1 Ba1 Na1 46.96(2) 7_765 1_565 ?
Pd1 Ba1 Ba1 130.981(10) 13_666 13_655 ?
Pd1 Ba1 Ba1 49.019(11) 13_665 13_655 ?
Pd1 Ba1 Ba1 40.981(10) 1_545 13_655 ?
Pd1 Ba1 Ba1 112.177(4) 1_655 13_655 ?
Pd1 Ba1 Ba1 112.177(4) . 13_655 ?
Na1 Ba1 Ba1 52.592(4) . 13_655 ?
Na1 Ba1 Ba1 85.127(12) 7_755 13_655 ?
Na1 Ba1 Ba1 52.592(4) 1_455 13_655 ?
Na1 Ba1 Ba1 85.127(12) 7_655 13_655 ?
Na1 Ba1 Ba1 162.497(3) 7_765 13_655 ?
Na1 Ba1 Ba1 115.54(2) 1_565 13_655 ?
Ba1 Pd1 Ba1 180.0 13_666 13_665 ?
Ba1 Pd1 Ba1 90.0 13_666 1_455 ?
Ba1 Pd1 Ba1 90.0 13_665 1_455 ?
Ba1 Pd1 Ba1 90.0 13_666 1_565 ?
Ba1 Pd1 Ba1 90.0 13_665 1_565 ?
Ba1 Pd1 Ba1 120.0 1_455 1_565 ?
Ba1 Pd1 Ba1 90.0 13_666 . ?
Ba1 Pd1 Ba1 90.0 13_665 . ?
Ba1 Pd1 Ba1 120.0 1_455 . ?
Ba1 Pd1 Ba1 120.0 1_565 . ?
Na1 Na1 Na1 180.0 7_755 7_754 ?
Na1 Na1 Ba1 113.478(7) 7_755 13_755 ?
Na1 Na1 Ba1 66.522(7) 7_754 13_755 ?
Na1 Na1 Ba1 66.522(7) 7_755 . ?
Na1 Na1 Ba1 113.478(7) 7_754 . ?
Ba1 Na1 Ba1 180.0 13_755 . ?
Na1 Na1 Ba1 113.478(8) 7_755 13_655 ?
Na1 Na1 Ba1 66.522(7) 7_754 13_655 ?
Ba1 Na1 Ba1 105.184(9) 13_755 13_655 ?
Ba1 Na1 Ba1 74.816(9) . 13_655 ?
Na1 Na1 Ba1 66.522(8) 7_755 1_545 ?
Na1 Na1 Ba1 113.478(8) 7_754 1_545 ?
Ba1 Na1 Ba1 74.815(9) 13_755 1_545 ?
Ba1 Na1 Ba1 105.185(9) . 1_545 ?
Ba1 Na1 Ba1 74.816(9) 13_655 1_545 ?
Na1 Na1 Ba1 113.478(8) 7_755 13_765 ?
Na1 Na1 Ba1 66.522(8) 7_754 13_765 ?
Ba1 Na1 Ba1 105.184(9) 13_755 13_765 ?
Ba1 Na1 Ba1 74.816(9) . 13_765 ?
Ba1 Na1 Ba1 105.184(9) 13_655 13_765 ?
Ba1 Na1 Ba1 180.0 1_545 13_765 ?
Na1 Na1 Ba1 66.522(8) 7_755 1_655 ?
Na1 Na1 Ba1 113.477(7) 7_754 1_655 ?
Ba1 Na1 Ba1 74.815(9) 13_755 1_655 ?
Ba1 Na1 Ba1 105.185(9) . 1_655 ?
Ba1 Na1 Ba1 180.0 13_655 1_655 ?
Ba1 Na1 Ba1 105.184(9) 1_545 1_655 ?
Ba1 Na1 Ba1 74.816(9) 13_765 1_655 ?

loop_
_geom_bond_atom_site_label_1
_geom_bond_atom_site_label_2
_geom_bond_distance
_geom_bond_site_symmetry_2
_geom_bond_publ_flag
Ba1 Pd1 3.0359(10) 13_666 ?
Ba1 Pd1 3.0358(10) 13_665 ?
Ba1 Pd1 3.4947(6) 1_545 ?
Ba1 Pd1 3.4947(6) 1_655 ?
Ba1 Pd1 3.4947(6) . ?
Ba1 Na1 3.8101(6) . ?
Ba1 Na1 3.8101(6) 7_755 ?
Ba1 Na1 3.8101(6) 1_455 ?
Ba1 Na1 3.8101(6) 7_655 ?
Ba1 Na1 3.8101(6) 7_765 ?
Ba1 Na1 3.8101(6) 1_565 ?
Ba1 Ba1 4.6292(8) 13_655 ?
Pd1 Ba1 3.0359(10) 13_666 ?
Pd1 Ba1 3.0358(10) 13_665 ?
Pd1 Ba1 3.4947(6) 1_455 ?
Pd1 Ba1 3.4947(6) 1_565 ?
Na1 Na1 3.0358(10) 7_755 ?
Na1 Na1 3.0358(10) 7_754 ?
Na1 Ba1 3.8101(6) 13_755 ?
Na1 Ba1 3.8101(6) 13_655 ?
Na1 Ba1 3.8101(6) 1_545 ?
Na1 Ba1 3.8101(6) 13_765 ?
Na1 Ba1 3.8101(6) 1_655 ?
